data_2107595
loop_
_publ_author_name
'Tidey, Jeremiah P.'
'Wong, Henry L. S.'
'McMaster, Jonathan'
'Schr\"oder, Martin'
'Blake, Alexander J.'

_publ_section_title
;
 High-pressure studies of three polymorphs of a palladium(II) oxathioether
 macrocyclic complex
;
_journal_issue 3
_journal_name_full 'Acta Crystallographica Section B'
_journal_page_first 357
_journal_page_last 371
_journal_paper_doi 10.1107/S2052520616007435
_journal_volume 72
_journal_year 2016
_chemical_formula_moiety 'C6 H12 Cl2 O Pd S2'
_chemical_formula_sum 'C6 H12 Cl2 O Pd S2'
_chemical_formula_weight 341.58
_space_group_crystal_system monoclinic
_space_group_IT_number 14
_space_group_name_Hall '-P 2ybc'
_space_group_name_H-M_alt 'P 1 21/c 1'
_symmetry_space_group_name_Hall '-P 2ybc'
_symmetry_space_group_name_H-M 'P 1 21/c 1'
_atom_sites_solution_hydrogens geom
_atom_sites_solution_primary isomor
_atom_sites_solution_secondary difamp
_audit_creation_method
;
Olex2 1.2
(compiled 2015.01.26 svn.r3150 for OlexSys, GUI svn.r4998)
;
_cell_angle_alpha 90
_cell_angle_beta 92.4660(18)
_cell_angle_gamma 90
_cell_formula_units_Z 4
_cell_length_a 9.28752(19)
_cell_length_b 12.6574(3)
_cell_length_c 9.02963(18)
_cell_measurement_reflns_used 2348
_cell_measurement_temperature 150.01(10)
_cell_measurement_theta_max 74.1030
_cell_measurement_theta_min 4.7500
_cell_volume 1060.50(4)
_computing_cell_refinement
;
CrysAlisPro, Agilent Technologies,
Version 1.171.37.33 (release 27-03-2014 CrysAlis171 .NET)
(compiled Mar 27 2014,17:12:48)
;
_computing_data_collection
;
CrysAlisPro, Agilent Technologies,
Version 1.171.37.33 (release 27-03-2014 CrysAlis171 .NET)
(compiled Mar 27 2014,17:12:48)
;
_computing_data_reduction
;
CrysAlisPro, Agilent Technologies,
Version 1.171.37.33 (release 27-03-2014 CrysAlis171 .NET)
(compiled Mar 27 2014,17:12:48)
;
_computing_molecular_graphics 'Olex2 (Dolomanov et al., 2009)'
_computing_publication_material 'Olex2 (Dolomanov et al., 2009)'
_computing_structure_refinement 'ShelXL (Sheldrick, 2008)'
_computing_structure_solution 'ShelXS (Sheldrick, 2008)'
_diffrn_ambient_temperature 150.01(10)
_diffrn_detector_area_resol_mean 10.6296
_diffrn_measured_fraction_theta_full 0.989
_diffrn_measured_fraction_theta_max 0.962
_diffrn_measurement_device 'four-circle diffractometer'
_diffrn_measurement_device_type 'SuperNova, Single source at offset, Atlas'
_diffrn_measurement_method '\w scans'
_diffrn_radiation_monochromator mirror
_diffrn_radiation_type CuK\a
_diffrn_radiation_wavelength 1.54184
_diffrn_reflns_av_R_equivalents 0.0183
_diffrn_reflns_limit_h_max 10
_diffrn_reflns_limit_h_min -11
_diffrn_reflns_limit_k_max 15
_diffrn_reflns_limit_k_min -9
_diffrn_reflns_limit_l_max 9
_diffrn_reflns_limit_l_min -11
_diffrn_reflns_number 4014
_diffrn_reflns_theta_full 67.684
_diffrn_reflns_theta_max 74.277
_diffrn_reflns_theta_min 4.766
_exptl_absorpt_coefficient_mu 22.054
_exptl_absorpt_correction_T_max 0.556
_exptl_absorpt_correction_T_min 0.340
_exptl_absorpt_correction_type gaussian
_exptl_absorpt_process_details
;
CrysAlisPro, Agilent Technologies,
Version 1.171.37.33 (release 27-03-2014 CrysAlis171 .NET)
(compiled Mar 27 2014,17:12:48)
Numerical absorption correction based on gaussian integration over
   a multifaceted crystal model
Empirical absorption correction using spherical harmonics,
 implemented in SCALE3 ABSPACK scaling algorithm.
;
_exptl_crystal_colour orange
_exptl_crystal_density_diffrn 2.139
_exptl_crystal_description block
_exptl_crystal_F_000 672
_exptl_crystal_size_max 0.0884
_exptl_crystal_size_mid 0.0517
_exptl_crystal_size_min 0.0419
_refine_diff_density_max 0.437
_refine_diff_density_min -0.809
_refine_ls_extinction_method none
_refine_ls_goodness_of_fit_ref 1.030
_refine_ls_hydrogen_treatment constr
_refine_ls_matrix_type full
_refine_ls_number_parameters 109
_refine_ls_number_reflns 2080
_refine_ls_number_restraints 0
_refine_ls_restrained_S_all 1.030
_refine_ls_R_factor_all 0.0257
_refine_ls_R_factor_gt 0.0218
_refine_ls_shift/su_max 0.002
_refine_ls_shift/su_mean 0.000
_refine_ls_structure_factor_coef Fsqd
_refine_ls_weighting_details 'w=1/[\s^2^(Fo^2^)+(0.0307P)^2^] where P=(Fo^2^+2Fc^2^)/3'
_refine_ls_weighting_scheme calc
_refine_ls_wR_factor_gt 0.0535
_refine_ls_wR_factor_ref 0.0553
_reflns_number_gt 1870
_reflns_number_total 2080
_reflns_threshold_expression 'I > 2\s(I)'
_cod_data_source_file xk5029sup1.cif
_cod_data_source_block bPdT15
_cod_database_code 2107595
_cod_database_fobs_code 2107595
_shelx_space_group_comment
;
The symmetry employed for this shelxl refinement is uniquely defined
by the following loop, which should always be used as a source of
symmetry information in preference to the above space-group names.
They are only intended as comments.
;

loop_
_space_group_symop_operation_xyz
'x, y, z'
'-x, y+1/2, -z+1/2'
'-x, -y, -z'
'x, -y-1/2, z-1/2'

loop_
_atom_site_type_symbol
_atom_site_label
_atom_site_fract_x
_atom_site_fract_y
_atom_site_fract_z
_atom_site_U_iso_or_equiv
_atom_site_adp_type
_atom_site_calc_flag
_atom_site_occupancy
Pd Pd1 0.17997(2) 0.50638(2) 0.05769(2) 0.01967(8) Uani d 1
S S4 0.12580(7) 0.53084(5) 0.29841(7) 0.02266(14) Uani d 1
Cl Cl1 0.21016(8) 0.68806(5) 0.04496(8) 0.03229(16) Uani d 1
S S7 0.16591(8) 0.32904(5) 0.08813(7) 0.02484(14) Uani d 1
Cl Cl2 0.23152(8) 0.47797(6) -0.18908(7) 0.03054(15) Uani d 1
O O1 0.4182(2) 0.41266(16) 0.3237(2) 0.0280(4) Uani d 1
C C6 0.0615(3) 0.3186(2) 0.2532(3) 0.0288(6) Uani d 1
H H6A -0.0395 0.3288 0.2251 0.035 Uiso calc 1
H H6B 0.0723 0.2478 0.2930 0.035 Uiso calc 1
C C8 0.3465(3) 0.2806(2) 0.1450(3) 0.0304(6) Uani d 1
H H8A 0.3365 0.2320 0.2269 0.037 Uiso calc 1
H H8B 0.3832 0.2405 0.0632 0.037 Uiso calc 1
C C9 0.4575(3) 0.3615(3) 0.1912(3) 0.0317(6) Uani d 1
H H9A 0.5504 0.3274 0.2073 0.038 Uiso calc 1
H H9B 0.4659 0.4133 0.1130 0.038 Uiso calc 1
C C5 0.1040(3) 0.3968(2) 0.3731(3) 0.0292(6) Uani d 1
H H5A 0.1939 0.3744 0.4220 0.035 Uiso calc 1
H H5B 0.0307 0.3978 0.4465 0.035 Uiso calc 1
C C2 0.4270(3) 0.5252(2) 0.3240(3) 0.0265(6) Uani d 1
H H2A 0.4334 0.5509 0.2233 0.032 Uiso calc 1
H H2B 0.5128 0.5476 0.3806 0.032 Uiso calc 1
C C3 0.2943(3) 0.5701(2) 0.3925(3) 0.0278(6) Uani d 1
H H3A 0.3006 0.6466 0.3918 0.033 Uiso calc 1
H H3B 0.2932 0.5475 0.4951 0.033 Uiso calc 1

loop_
_atom_site_aniso_label
_atom_site_aniso_U_11
_atom_site_aniso_U_22
_atom_site_aniso_U_33
_atom_site_aniso_U_12
_atom_site_aniso_U_13
_atom_site_aniso_U_23
Pd1 0.02164(12) 0.02064(11) 0.01696(11) 0.00025(7) 0.00345(7) 0.00147(6)
S4 0.0254(3) 0.0229(3) 0.0201(3) 0.0030(2) 0.0060(2) -0.0003(2)
Cl1 0.0432(4) 0.0224(3) 0.0317(3) -0.0013(3) 0.0057(3) 0.0046(2)
S7 0.0323(3) 0.0212(3) 0.0211(3) -0.0005(3) 0.0024(2) -0.0013(2)
Cl2 0.0313(3) 0.0389(3) 0.0219(3) -0.0014(3) 0.0074(3) -0.0010(3)
O1 0.0318(11) 0.0253(10) 0.0268(9) 0.0061(8) 0.0014(8) -0.0028(8)
C6 0.0334(15) 0.0279(14) 0.0253(13) -0.0051(11) 0.0040(11) 0.0041(11)
C8 0.0334(15) 0.0246(13) 0.0334(14) 0.0031(12) 0.0024(12) -0.0033(12)
C9 0.0304(15) 0.0332(15) 0.0319(14) 0.0024(12) 0.0059(12) -0.0096(12)
C5 0.0385(16) 0.0267(13) 0.0231(12) -0.0020(12) 0.0087(11) 0.0051(11)
C2 0.0258(14) 0.0266(13) 0.0271(13) -0.0004(11) 0.0003(11) -0.0031(11)
C3 0.0334(15) 0.0276(14) 0.0224(12) 0.0016(12) 0.0000(11) -0.0059(11)

loop_
_atom_type_symbol
_atom_type_description
_atom_type_scat_dispersion_real
_atom_type_scat_dispersion_imag
_atom_type_scat_source
C C 0.0181 0.0091 'International Tables Vol C Tables 4.2.6.8 and 6.1.1.4'
H H 0.0000 0.0000 'International Tables Vol C Tables 4.2.6.8 and 6.1.1.4'
O O 0.0492 0.0322 'International Tables Vol C Tables 4.2.6.8 and 6.1.1.4'
S S 0.3331 0.5567 'International Tables Vol C Tables 4.2.6.8 and 6.1.1.4'
Cl Cl 0.3639 0.7018 'International Tables Vol C Tables 4.2.6.8 and 6.1.1.4'
Pd Pd 0.1215 3.9337 'International Tables Vol C Tables 4.2.6.8 and 6.1.1.4'

loop_
_exptl_crystal_face_index_h
_exptl_crystal_face_index_k
_exptl_crystal_face_index_l
_exptl_crystal_face_perp_dist
1 4 -5 0.0177
-4 -5 2 0.0265
-5 4 -2 0.0148
0 -1 -1 0.0229
6 -1 -1 0.0604
1 -5 -1 0.0355
-5 1 -4 0.0213
-5 1 1 0.0166
0 -4 5 0.0225
-3 2 5 0.0251
1 8 1 0.0095

loop_
_geom_angle_atom_site_label_1
_geom_angle_atom_site_label_2
_geom_angle_atom_site_label_3
_geom_angle
S4 Pd1 Cl1 86.82(2)
S4 Pd1 Cl2 178.62(2)
Cl1 Pd1 Cl2 94.33(3)
S7 Pd1 S4 90.15(2)
S7 Pd1 Cl1 174.63(3)
S7 Pd1 Cl2 88.76(2)
C5 S4 Pd1 104.90(9)
C3 S4 Pd1 105.22(9)
C3 S4 C5 100.78(14)
C6 S7 Pd1 101.94(10)
C6 S7 C8 105.04(14)
C8 S7 Pd1 107.91(10)
C9 O1 C2 116.1(2)
S7 C6 H6A 108.7
S7 C6 H6B 108.7
H6A C6 H6B 107.6
C5 C6 S7 114.2(2)
C5 C6 H6A 108.7
C5 C6 H6B 108.7
S7 C8 H8A 108.0
S7 C8 H8B 108.0
H8A C8 H8B 107.2
C9 C8 S7 117.3(2)
C9 C8 H8A 108.0
C9 C8 H8B 108.0
O1 C9 C8 110.3(2)
O1 C9 H9A 109.6
O1 C9 H9B 109.6
C8 C9 H9A 109.6
C8 C9 H9B 109.6
H9A C9 H9B 108.1
S4 C5 H5A 109.3
S4 C5 H5B 109.3
C6 C5 S4 111.80(19)
C6 C5 H5A 109.3
C6 C5 H5B 109.3
H5A C5 H5B 107.9
O1 C2 H2A 109.8
O1 C2 H2B 109.8
O1 C2 C3 109.2(2)
H2A C2 H2B 108.3
C3 C2 H2A 109.8
C3 C2 H2B 109.8
S4 C3 H3A 108.8
S4 C3 H3B 108.8
C2 C3 S4 113.99(19)
C2 C3 H3A 108.8
C2 C3 H3B 108.8
H3A C3 H3B 107.7

loop_
_geom_bond_atom_site_label_1
_geom_bond_atom_site_label_2
_geom_bond_distance
Pd1 S4 2.2732(6)
Pd1 Cl1 2.3201(7)
Pd1 S7 2.2658(7)
Pd1 Cl2 2.3271(6)
S4 C5 1.841(3)
S4 C3 1.817(3)
S7 C6 1.817(3)
S7 C8 1.838(3)
O1 C9 1.422(3)
O1 C2 1.426(3)
C6 H6A 0.9700
C6 H6B 0.9700
C6 C5 1.507(4)
C8 H8A 0.9700
C8 H8B 0.9700
C8 C9 1.499(4)
C9 H9A 0.9700
C9 H9B 0.9700
C5 H5A 0.9700
C5 H5B 0.9700
C2 H2A 0.9700
C2 H2B 0.9700
C2 C3 1.514(4)
C3 H3A 0.9700
C3 H3B 0.9700

loop_
_geom_hbond_atom_site_label_D
_geom_hbond_atom_site_label_H
_geom_hbond_atom_site_label_A
_geom_hbond_site_symmetry_A
_geom_hbond_distance_DH
_geom_hbond_distance_HA
_geom_hbond_distance_DA
_geom_hbond_angle_DHA
C6 H6A Cl1 3_565 0.97 2.86 3.610(3) 135.0
C6 H6A Cl2 3_565 0.97 3.04 3.773(3) 133.8
C6 H6B S7 4_566 0.97 2.93 3.651(3) 131.7
C6 H6B Cl2 4_566 0.97 3.22 4.097(3) 151.6
C8 H8A Cl2 4_566 0.97 2.94 3.773(3) 144.5
C8 H8B O1 4_565 0.97 2.93 3.875(4) 163.9
C9 H9A Cl1 3_665 0.97 3.26 3.877(3) 123.5
C9 H9B Cl2 3_665 0.97 3.18 3.533(3) 103.5
C5 H5A S7 4_566 0.97 3.00 3.489(3) 112.8
C5 H5A O1 . 0.97 2.35 2.978(4) 121.8
C5 H5B S4 3_566 0.97 2.92 3.839(3) 158.5
C2 H2B Cl2 3_665 0.97 3.01 3.446(3) 108.4
C2 H2B O1 3_666 0.97 2.77 3.523(3) 135.5
C3 H3A Cl1 4_576 0.97 2.66 3.459(3) 139.5
C3 H3B Cl2 1_556 0.97 3.06 4.021(3) 169.8
C3 H3B O1 3_666 0.97 3.12 3.628(4) 114.2

loop_
_geom_torsion_atom_site_label_1
_geom_torsion_atom_site_label_2
_geom_torsion_atom_site_label_3
_geom_torsion_atom_site_label_4
_geom_torsion
Pd1 S4 C5 C6 -25.4(2)
Pd1 S4 C3 C2 -29.7(2)
Pd1 S7 C6 C5 -42.1(2)
Pd1 S7 C8 C9 12.3(3)
S7 C6 C5 S4 45.8(3)
S7 C8 C9 O1 65.9(3)
O1 C2 C3 S4 -58.1(3)
C6 S7 C8 C9 -95.8(2)
C8 S7 C6 C5 70.4(2)
C9 O1 C2 C3 136.3(2)
C5 S4 C3 C2 79.2(2)
C2 O1 C9 C8 -132.4(3)
C3 S4 C5 C6 -134.5(2)
